data_7135465
loop_
_publ_author_name
'Yang, Yi'
'Zhou, Bin'
'Dai, Yu-Ying'
'Cao, Li-Hui'

_publ_section_title
;
 Solvent-induced structural transformation in luminescence-enhanced
 polymorphic ionic HOFs.
;
_journal_issue 20
_journal_name_full 'Chemical communications (Cambridge, England)'
_journal_page_first 5691
_journal_page_last 5695
_journal_paper_doi 10.1039/d6cc00927a
_journal_volume 62
_journal_year 2026
_chemical_formula_moiety '2(C34 H36 N10), 2(C26 H16 O12 S4), 11(C H4 O), 2(H2 O)'
_chemical_formula_sum 'C131 H152 N20 O37 S8'
_chemical_formula_weight 2855.20
_space_group_crystal_system triclinic
_space_group_IT_number 2
_space_group_name_Hall '-P 1'
_space_group_name_H-M_alt 'P -1'
_atom_sites_solution_hydrogens mixed
_atom_sites_solution_primary dual
_atom_sites_solution_secondary difmap
_audit_creation_date 2026-02-03
_audit_creation_method
;
Olex2 1.5
(compiled 2022.04.07 svn.rca3783a0 for OlexSys, GUI svn.r6498)
;
_audit_update_record
;
2026-02-04 deposited with the CCDC.	2026-02-20 downloaded from the CCDC.
;
_cell_angle_alpha 96.6140(10)
_cell_angle_beta 111.196(2)
_cell_angle_gamma 101.5510(10)
_cell_formula_units_Z 1
_cell_length_a 13.9046(2)
_cell_length_b 14.5770(2)
_cell_length_c 19.1732(3)
_cell_measurement_reflns_used 25253
_cell_measurement_temperature 100.00(10)
_cell_measurement_theta_max 75.5530
_cell_measurement_theta_min 3.1340
_cell_volume 3474.23(11)
_computing_cell_refinement 'CrysAlisPro 1.171.43.106a (Rigaku OD, 2024)'
_computing_data_collection 'CrysAlisPro system (CCD 43.106a 64-bit (release 01-02-2024))'
_computing_data_reduction 'CrysAlisPro 1.171.43.106a (Rigaku OD, 2024)'
_computing_molecular_graphics 'Olex2 1.5 (Dolomanov et al., 2009)'
_computing_publication_material 'Olex2 1.5 (Dolomanov et al., 2009)'
_computing_structure_refinement 'SHELXL 2025/1 (Sheldrick, 2015)'
_computing_structure_solution 'SHELXT 2018/2 (Sheldrick, 2018)'
_diffrn_ambient_environment N~2~
_diffrn_ambient_temperature 100.00(10)
_diffrn_detector 'Hybrid Pixel Array Detector'
_diffrn_detector_area_resol_mean 10.0000
_diffrn_detector_type HyPix
_diffrn_measured_fraction_theta_full 0.998
_diffrn_measured_fraction_theta_max 0.976
_diffrn_measurement_details
;
List of Runs (angles in degrees, time in seconds):

  # Type    Start    End  Width  t~exp~   \w     \q     \k     \f   Frames
#--------------------------------------------------------------------------
  1  \w   -135.00-104.00   0.50    0.05    --  -52.00 179.00   0.00   62
  2  \w   -100.00 -47.00   0.50    0.05    --  -52.00 179.00   0.00  106
  3  \w    -54.00 -24.00   0.50    0.05    --  -39.32 125.00 -60.00   60
  4  \w    -97.00 -24.00   0.50    0.05    --  -39.32 125.00 120.00  146
  5  \w    -90.00 -15.00   0.50    0.05    --  -52.00 111.00  30.00  150
  6  \w    -59.00 -33.00   0.50    0.05    --  -52.00  55.00  11.00   52
  7  \w    -22.00  37.00   0.50    0.05    --  -39.32  55.00  11.00  118
  8  \w     59.00 107.00   0.50    0.18    --  111.82-111.00-180.00   96
  9  \w     48.00 105.00   0.50    0.18    --  111.82-111.00-120.00  114
 10  \w     38.00  64.00   0.50    0.18    --  111.82-111.00-150.00   52
 11  \w     37.00  62.00   0.50    0.18    --  111.82-111.00 -30.00   50
 12  \w     35.00 104.00   0.50    0.18    --  111.82-111.00   0.00  138
 13  \w     46.00  72.00   0.50    0.18    --  111.82-111.00  60.00   52
 14  \w     75.00 104.00   0.50    0.18    --  111.82-111.00 120.00   58
 15  \w     78.00 107.00   0.50    0.18    --  111.82-111.00 150.00   58
 16  \w     36.00  72.00   0.50    0.18    --  111.82-111.00 150.00   72
 17  \w     35.00  62.00   0.50    0.18    --  111.82-111.00 120.00   54
 18  \w     44.00 106.00   0.50    0.18    --  111.82-111.00  90.00  124
 19  \w     35.00 108.00   0.50    0.18    --  111.82-111.00  30.00  146
 20  \w     32.00  63.00   0.50    0.18    --  111.82 -94.00 -30.00   62
 21  \w     76.00 105.00   0.50    0.18    --  111.82-111.00 -30.00   58
 22  \w     60.00 108.00   0.50    0.18    --  111.82-111.00 -60.00   96
 23  \w     33.00  93.00   0.50    0.18    --  111.82 -94.00-120.00  120
 24  \w     80.00 108.00   0.50    0.18    --  111.82-111.00-150.00   56
 25  \w     43.00  69.00   0.50    0.18    --  111.82 -77.00-180.00   52
 26  \w     42.00  68.00   0.50    0.18    --  111.82 -61.00-150.00   52
 27  \w     42.00  68.00   0.50    0.18    --  111.82 -61.00 -60.00   52
 28  \w     42.00  67.00   0.50    0.18    --  111.82 -61.00-120.00   50
 29  \w    -32.00  60.00   0.50    0.05    --   39.32 -55.00-131.00  184
 30  \w     41.00  68.00   0.50    0.18    --  111.82 -61.00   0.00   54
 31  \w     39.00  66.00   0.50    0.18    --  111.82 -61.00 150.00   54
 32  \w     38.00  68.00   0.50    0.18    --  111.82 -61.00 120.00   60
 33  \w    109.00 156.00   0.50    0.18    --  111.82 111.00-120.00   94
 34  \w     85.00 174.00   0.50    0.18    --  111.82 111.00-150.00  178
 35  \w    113.00 173.00   0.50    0.18    --  111.82 111.00-180.00  120
 36  \w     97.00 153.00   0.50    0.18    --  111.82  77.00-120.00  112
 37  \w     84.00 159.00   0.50    0.18    --  111.82  61.00 -60.00  150
 38  \w     84.00 165.00   0.50    0.18    --  111.82  61.00 -90.00  162
 39  \w    104.00 173.00   0.50    0.18    --  111.82  77.00 -30.00  138
 40  \w    101.00 175.00   0.50    0.18    --  111.82  45.00   0.00  148
 41  \w     86.00 136.00   0.50    0.18    --  111.82  55.00  11.00  100
 42  \w    142.00 170.00   0.50    0.18    --  111.82  55.00  11.00   56
 43  \w     83.00 150.00   0.50    0.18    --  111.82  61.00 150.00  134
 44  \w     38.00 174.00   0.50    0.18    --  111.82   0.00 150.00  272
 45  \w     19.00 116.00   0.50    0.05    --   39.32  55.00  11.00  194
 46  \w   -107.00 -13.00   0.50    0.05    --  -39.32 -55.00-131.00  188
 47  \w   -101.00 -76.00   0.50    0.05    --  -52.00 -55.00-131.00   50
 48  \w   -129.00 -89.00   0.50    0.05    --  -52.00 -94.00 -30.00   80
 49  \w   -131.00 -90.00   0.50    0.05    --  -52.00 -94.00   0.00   82
 50  \w   -131.00-105.00   0.50    0.05    --  -52.00 -94.00  30.00   52
;
_diffrn_measurement_device 'four-circle diffractometer'
_diffrn_measurement_device_type 'ROD, Synergy Custom DW system, HyPix'
_diffrn_measurement_method '\w scans'
_diffrn_orient_matrix_type 'CrysAlisPro convention (1999,Acta A55,543-557)'
_diffrn_orient_matrix_UB_11 -0.0835288000
_diffrn_orient_matrix_UB_12 -0.0976756000
_diffrn_orient_matrix_UB_13 -0.0294795000
_diffrn_orient_matrix_UB_21 0.0829579000
_diffrn_orient_matrix_UB_22 -0.0461143000
_diffrn_orient_matrix_UB_23 0.0505249000
_diffrn_orient_matrix_UB_31 -0.0360030000
_diffrn_orient_matrix_UB_32 0.0219298000
_diffrn_orient_matrix_UB_33 0.0658188000
_diffrn_radiation_monochromator mirror
_diffrn_radiation_probe x-ray
_diffrn_radiation_type 'Cu K\a'
_diffrn_radiation_wavelength 1.54184
_diffrn_reflns_av_R_equivalents 0.0434
_diffrn_reflns_av_unetI/netI 0.0440
_diffrn_reflns_Laue_measured_fraction_full 0.998
_diffrn_reflns_Laue_measured_fraction_max 0.976
_diffrn_reflns_limit_h_max 17
_diffrn_reflns_limit_h_min -17
_diffrn_reflns_limit_k_max 18
_diffrn_reflns_limit_k_min -18
_diffrn_reflns_limit_l_max 24
_diffrn_reflns_limit_l_min -20
_diffrn_reflns_number 43221
_diffrn_reflns_point_group_measured_fraction_full 0.998
_diffrn_reflns_point_group_measured_fraction_max 0.976
_diffrn_reflns_theta_full 67.684
_diffrn_reflns_theta_max 75.799
_diffrn_reflns_theta_min 2.526
_diffrn_source 'Rotating-anode X-ray tube'
_diffrn_source_type 'Rigaku (Cu) X-ray Source'
_exptl_absorpt_coefficient_mu 1.910
_exptl_absorpt_correction_T_max 1.00000
_exptl_absorpt_correction_T_min 0.73711
_exptl_absorpt_correction_type multi-scan
_exptl_absorpt_process_details
;
CrysAlisPro 1.171.43.106a (Rigaku Oxford Diffraction, 2024)
Empirical absorption correction using spherical harmonics,
implemented in SCALE3 ABSPACK scaling algorithm.
;
_exptl_crystal_colour 'clear yellowish yellow'
_exptl_crystal_colour_lustre clear
_exptl_crystal_colour_modifier yellowish
_exptl_crystal_colour_primary yellow
_exptl_crystal_density_diffrn 1.365
_exptl_crystal_description needle
_exptl_crystal_F_000 1502
_exptl_crystal_recrystallization_method
'The crystals were growth by means of evaporation of a mixture of DMSO, MeOH and H2O at RT.'
_exptl_crystal_size_max 0.5
_exptl_crystal_size_mid 0.4
_exptl_crystal_size_min 0.2
_refine_diff_density_max 0.637
_refine_diff_density_min -0.601
_refine_diff_density_rms 0.071
_refine_ls_extinction_method none
_refine_ls_goodness_of_fit_ref 1.048
_refine_ls_hydrogen_treatment constr
_refine_ls_matrix_type full
_refine_ls_number_parameters 1098
_refine_ls_number_reflns 14122
_refine_ls_number_restraints 763
_refine_ls_restrained_S_all 1.064
_refine_ls_R_factor_all 0.0671
_refine_ls_R_factor_gt 0.0570
_refine_ls_shift/su_max 0.001
_refine_ls_shift/su_mean 0.000
_refine_ls_structure_factor_coef Fsqd
_refine_ls_weighting_details 'w=1/[\s^2^(Fo^2^)+(0.0996P)^2^+2.1484P] where P=(Fo^2^+2Fc^2^)/3'
_refine_ls_weighting_scheme calc
_refine_ls_wR_factor_gt 0.1611
_refine_ls_wR_factor_ref 0.1690
_reflns_Friedel_coverage 0.000
_reflns_number_gt 11948
_reflns_number_total 14122
_reflns_threshold_expression 'I > 2\s(I)'
_cod_data_source_file d6cc00927a2.cif
_cod_data_source_block 5194-clh-zb-2
_cod_depositor_comments 'Adding full bibliography for 7135464--7135465.cif.'
_cod_original_cell_volume 3474.23(10)
_cod_database_code 7135465
_shelx_shelxl_version_number 2025/1
_shelx_space_group_comment
;
The symmetry employed for this shelxl refinement is uniquely defined
by the following loop, which should always be used as a source of
symmetry information in preference to the above space-group names.
They are only intended as comments.
;
_shelx_estimated_absorpt_t_max 0.701
_shelx_estimated_absorpt_t_min 0.449
_exptl_crystal_mounting_method
;
 Crystals were removed from the crystallisation vial and immediately coated
 with PDMS (polydimethylsiloxane/Dimethicone, CAS: 9006-65-9 on a glass slide.
 A suitable single crystal was selected and mounted on a glass fiber using
 vacuum silicone grease as adhesive. The glass fiber with single crystal was
 mounted on copper pin with solid paraffin. Operator: DJ_Tokyo.
;
_olex2_refinement_description
;
1. Fixed Uiso
 At 1.2 times of:
  All C(H) groups, All N(H,H) groups
 At 1.5 times of:
  All O(H,H) groups
2. Restrained distances
 O14-C61 = O14A-C61A = C61B-O14B = O14C-C61C = O14D-C61D = O14F-C61F = C61E-
 O14E = O14G-C61G = O14H-C61H
 1.43 with sigma of 0.01
 O15D-C62D = O15C-C62C = O15E-C62E = O15F-C62F = O15-C62 = O15A-C62A = O15B-C62B
 1.43 with sigma of 0.01
 O15D-C62D
 1.43 with sigma of 0.01
3. Uiso/Uaniso restraints and constraints
O15C \\sim C62C \\sim O15D \\sim C62D \\sim O15E \\sim C62E \\sim O15F \\sim
C62F \\sim O15 \\sim C62 \\sim C62A \\sim O15A \\sim O15B \\sim C62B: within 3A
with sigma of 0.01 and sigma for terminal atoms of 0.02 within 3A
C61A \\sim O14A \\sim C61 \\sim O14 \\sim C61B \\sim O14B \\sim O14C \\sim C61C
\\sim O14D \\sim C61D \\sim O14F \\sim C61F \\sim C61E \\sim O14E \\sim O14G
\\sim C61G \\sim O14H \\sim C61H: within 3A with sigma of 0.01 and sigma for
terminal atoms of 0.02 within 3A
O13A \\sim O13: within 3A with sigma of 0.01 and sigma for terminal atoms of
0.02 within 3A
4. Others
 1*[Sof(O14)+Sof(C61)]+1*[Sof(C61A)+Sof(O14A)]+1*[Sof(C61B)+Sof(O14B)]+1*
 [Sof(O14E)+Sof(C61E)]+1*[Sof(O14C)+Sof(C61C)]+1*[Sof(C61D)+Sof(O14D)]+1*
 [Sof(C61F)+Sof(O14F)]+1*[Sof(C61G)+Sof(O14G)]+1*[Sof(C61H)+Sof(O14H)]=3 with
 esd of 0
 1*[Sof(O15C)+Sof(C62C)]+1*[Sof(O15D)+Sof(C62D)]+1*[Sof(C62E)+Sof(O15E)]+1*
 [Sof(O15F)+Sof(C62F)]+1*[Sof(O15)+Sof(C62)]+1*[Sof(C62A)+Sof(O15A)]+1*
 [Sof(O15B)+Sof(C62B)]=2.5 with esd of 0
 Sof(O15)=Sof(C62)=FVAR(1)
 Sof(O14)=Sof(C61)=FVAR(2)
 Sof(C61A)=Sof(O14A)=FVAR(3)
 Sof(O15C)=Sof(C62C)=FVAR(4)
 Sof(C61B)=Sof(O14B)=FVAR(5)
 Sof(O15D)=Sof(C62D)=FVAR(6)
 Sof(O14E)=Sof(C61E)=FVAR(7)
 Sof(O13A)=Sof(H13C)=Sof(H13D)=1-FVAR(8)
 Sof(O13)=Sof(H13A)=Sof(H13B)=FVAR(8)
 Sof(O14C)=Sof(C61C)=FVAR(9)
 Sof(C61D)=Sof(O14D)=FVAR(10)
 Sof(C61F)=Sof(O14F)=FVAR(11)
 Sof(C61G)=Sof(O14G)=FVAR(12)
 Sof(C61H)=Sof(O14H)=FVAR(13)
 Sof(C62A)=Sof(O15A)=FVAR(14)
 Sof(O15B)=Sof(C62B)=FVAR(15)
 Sof(C62E)=Sof(O15E)=FVAR(16)
 Sof(O15F)=Sof(C62F)=FVAR(17)
5.a Riding coordinates:
 O13(H13A,H13B), O13A(H13C,H13D)
5.b Aromatic/amide H refined with riding coordinates:
 C13(H13), C11(H11), C25(H25), C22(H22), C6(H6), C19(H19), C26(H26), C10(H10),
 C4(H4), C7(H7), C17(H17), C14(H14), C3(H3), C16(H16), C23(H23), C20(H20),
 C45(H45), C55(H55), C58(H58), C46(H46), C51(H51), C48(H48), C56(H56), C52(H52),
  C59(H59), C49(H49), C29(H29), C42(H42), C31(H31), C35(H35), C41(H41),
 C38(H38), C39(H39), C28(H28), C32(H32), C34(H34)
5.c X=CH2 refined with riding coordinates:
 N7(H7A,H7B), N8(H8A,H8B), N9(H9A,H9B), N10(H10A,H10B), N4(H4A,H4B), N3(H3A,
 H3B), N2(H2A,H2B), N5(H5A,H5B)
;
_olex2_submission_special_instructions 'No special instructions were received'
_oxdiff_exptl_absorpt_empirical_details
;
Empirical correction (ABSPACK) includes:
- Absorption correction using spherical harmonics
- Frame scaling
;
_oxdiff_exptl_absorpt_empirical_full_max 2.954
_oxdiff_exptl_absorpt_empirical_full_min 0.374

loop_
_space_group_symop_operation_xyz
'x, y, z'
'-x, -y, -z'

loop_
_atom_site_label
_atom_site_type_symbol
_atom_site_fract_x
_atom_site_fract_y
_atom_site_fract_z
_atom_site_U_iso_or_equiv
_atom_site_adp_type
_atom_site_occupancy
_atom_site_site_symmetry_order
_atom_site_calc_flag
_atom_site_refinement_flags_posn
_atom_site_refinement_flags_adp
_atom_site_refinement_flags_occupancy
_atom_site_disorder_assembly
_atom_site_disorder_group
S2 S 0.79577(4) 0.09463(4) 0.61432(3) 0.02793(13) Uani 1 1 d . . . . .
S1 S 0.36228(4) 0.19505(4) 0.77745(3) 0.02868(13) Uani 1 1 d . . . . .
S4 S 0.69820(4) 0.89552(4) 0.90356(3) 0.03076(14) Uani 1 1 d . . . . .
S3 S 1.12829(4) 0.79498(4) 0.70262(3) 0.03229(14) Uani 1 1 d . . . . .
O9 O 1.07607(14) 0.86213(12) 0.66260(9) 0.0353(4) Uani 1 1 d . . . . .
O10 O 0.70623(13) 0.89086(14) 0.98142(10) 0.0399(4) Uani 1 1 d . . . . .
O8 O 1.20070(13) 0.84244(13) 0.78132(10) 0.0361(4) Uani 1 1 d . . . . .
O2 O 0.30680(14) 0.24438(13) 0.81398(10) 0.0406(4) Uani 1 1 d . . . . .
O4 O 0.71029(14) 0.02837(12) 0.62282(11) 0.0389(4) Uani 1 1 d . . . . .
O12 O 0.78964(14) 0.96291(12) 0.90304(12) 0.0437(4) Uani 1 1 d . . . . .
O7 O 1.17789(16) 0.74541(15) 0.66189(12) 0.0479(5) Uani 1 1 d . . . . .
O3 O 0.29489(12) 0.14677(12) 0.69853(9) 0.0306(3) Uani 1 1 d . . . . .
O5 O 0.78285(12) 0.09103(12) 0.53485(9) 0.0324(3) Uani 1 1 d . . . . .
O1 O 0.41396(13) 0.13034(12) 0.82171(9) 0.0333(3) Uani 1 1 d . . . . .
O11 O 0.59470(13) 0.90895(11) 0.85675(10) 0.0328(3) Uani 1 1 d . . . . .
O6 O 0.90190(13) 0.08554(12) 0.66070(9) 0.0336(3) Uani 1 1 d . . . . .
C2 C 0.62982(17) 0.42702(16) 0.76769(12) 0.0288(4) Uani 1 1 d . . . . .
C9 C 0.79106(17) 0.39433(16) 0.70780(12) 0.0286(4) Uani 1 1 d . . . . .
C1 C 0.71493(17) 0.50722(16) 0.76613(12) 0.0293(4) Uani 1 1 d . . . . .
C13 C 0.79244(18) 0.28111(17) 0.60549(12) 0.0303(4) Uani 1 1 d . . . . .
H13 H 0.791615 0.266307 0.555679 0.036 Uiso 1 1 calc R U . . .
C15 C 0.86825(17) 0.56985(16) 0.72821(12) 0.0290(4) Uani 1 1 d . . . . .
C11 C 0.79561(18) 0.23274(16) 0.72259(13) 0.0304(4) Uani 1 1 d . . . . .
H11 H 0.797935 0.185151 0.752664 0.036 Uiso 1 1 calc R U . . .
C25 C 0.60867(17) 0.71274(16) 0.81701(13) 0.0307(5) Uani 1 1 d . . . . .
H25 H 0.541256 0.725879 0.806999 0.037 Uiso 1 1 calc R U . . .
C22 C 0.80588(17) 0.67367(17) 0.84808(12) 0.0299(4) Uani 1 1 d . . . . .
H22 H 0.873352 0.660070 0.859698 0.036 Uiso 1 1 calc R U . . .
C6 C 0.48319(18) 0.28461(16) 0.70600(12) 0.0311(5) Uani 1 1 d . . . . .
H6 H 0.438981 0.236431 0.661806 0.037 Uiso 1 1 calc R U . . .
C19 C 0.92176(18) 0.71674(17) 0.68782(13) 0.0324(5) Uani 1 1 d . . . . .
H19 H 0.904132 0.769823 0.666492 0.039 Uiso 1 1 calc R U . . .
C26 C 0.61424(17) 0.62445(16) 0.78564(13) 0.0314(5) Uani 1 1 d . . . . .
H26 H 0.550167 0.577385 0.753795 0.038 Uiso 1 1 calc R U . . .
C21 C 0.71275(17) 0.60349(16) 0.80011(12) 0.0282(4) Uani 1 1 d . . . . .
C10 C 0.79477(18) 0.32398(17) 0.75147(12) 0.0313(5) Uani 1 1 d . . . . .
H10 H 0.796731 0.338801 0.801613 0.038 Uiso 1 1 calc R U . . .
C4 C 0.53253(19) 0.35389(17) 0.83811(13) 0.0328(5) Uani 1 1 d . . . . .
H4 H 0.522358 0.353107 0.884467 0.039 Uiso 1 1 calc R U . . .
C7 C 0.56377(18) 0.35599(17) 0.70307(13) 0.0314(5) Uani 1 1 d . . . . .
H7 H 0.574003 0.356458 0.656721 0.038 Uiso 1 1 calc R U . . .
C17 C 1.05169(18) 0.62953(17) 0.74170(13) 0.0331(5) Uani 1 1 d . . . . .
H17 H 1.122648 0.623061 0.757167 0.040 Uiso 1 1 calc R U . . .
C18 C 1.02564(17) 0.70737(17) 0.71071(12) 0.0299(4) Uani 1 1 d . . . . .
C8 C 0.78710(17) 0.49268(16) 0.73641(12) 0.0295(4) Uani 1 1 d . . . . .
C24 C 0.70218(17) 0.78189(15) 0.86316(12) 0.0276(4) Uani 1 1 d . . . . .
C12 C 0.79305(16) 0.21127(15) 0.64936(12) 0.0271(4) Uani 1 1 d . . . . .
C14 C 0.79306(17) 0.37244(16) 0.63548(13) 0.0305(4) Uani 1 1 d . . . . .
H14 H 0.794865 0.420918 0.606484 0.037 Uiso 1 1 calc R U . . .
C3 C 0.61216(18) 0.42476(17) 0.83474(13) 0.0327(5) Uani 1 1 d . . . . .
H3 H 0.655868 0.473012 0.878996 0.039 Uiso 1 1 calc R U . . .
C16 C 0.97374(18) 0.56186(17) 0.74981(13) 0.0325(5) Uani 1 1 d . . . . .
H16 H 0.991758 0.508498 0.770500 0.039 Uiso 1 1 calc R U . . .
C23 C 0.80120(17) 0.76224(16) 0.87871(12) 0.0295(4) Uani 1 1 d . . . . .
H23 H 0.865114 0.809658 0.910266 0.035 Uiso 1 1 calc R U . . .
C5 C 0.46716(17) 0.28355(16) 0.77321(13) 0.0292(4) Uani 1 1 d . . . . .
C20 C 0.84377(18) 0.64813(17) 0.69625(13) 0.0318(5) Uani 1 1 d . . . . .
H20 H 0.772715 0.654473 0.680061 0.038 Uiso 1 1 calc R U . . .
O14 O 0.2890(2) 0.5091(2) 0.93068(14) 0.0353(6) Uani 0.658(3) 1 d D U P A 1
C61 C 0.1885(5) 0.4796(5) 0.8594(3) 0.0726(15) Uani 0.658(3) 1 d D U P A 1
N6 N 0.92445(14) 0.29875(13) 0.96250(11) 0.0285(4) Uani 1 1 d . . . . .
N7 N 0.58603(15) 0.14520(15) 1.10656(11) 0.0316(4) Uani 1 1 d . . . . .
H7A H 0.530980 0.124675 1.118295 0.038 Uiso 1 1 calc R U . . .
H7B H 0.651068 0.163283 1.142525 0.038 Uiso 1 1 calc R U . . .
N8 N 0.47495(15) 0.12226(15) 0.98070(11) 0.0341(4) Uani 1 1 d . . . . .
H8A H 0.418932 0.101544 0.991342 0.041 Uiso 1 1 calc R U . . .
H8B H 0.466529 0.125201 0.933333 0.041 Uiso 1 1 calc R U . . .
N9 N 1.06181(18) 0.01862(17) 0.75876(12) 0.0405(5) Uani 1 1 d . . . . .
H9A H 1.080995 -0.025506 0.735396 0.049 Uiso 1 1 calc R U . . .
H9B H 1.018754 0.050044 0.731923 0.049 Uiso 1 1 calc R U . . .
N10 N 1.16181(17) -0.00855(17) 0.87477(12) 0.0413(5) Uani 1 1 d . . . . .
H10A H 1.182108 -0.052974 0.852706 0.050 Uiso 1 1 calc R U . . .
H10B H 1.184633 0.005428 0.924896 0.050 Uiso 1 1 calc R U . . .
C45 C 1.07297(16) 0.44453(16) 1.01046(12) 0.0265(4) Uani 1 1 d . . . . .
H45 H 1.123056 0.407090 1.017480 0.032 Uiso 1 1 calc R U . . .
C54 C 0.97324(16) 0.23681(15) 0.93257(12) 0.0266(4) Uani 1 1 d . . . . .
C47 C 0.83685(17) 0.25898(15) 0.98072(13) 0.0269(4) Uani 1 1 d . . . . .
C44 C 0.96372(16) 0.39997(15) 0.98024(12) 0.0245(4) Uani 1 1 d . . . . .
C55 C 0.96985(17) 0.14676(16) 0.95103(13) 0.0291(4) Uani 1 1 d . . . . .
H55 H 0.937106 0.128596 0.984850 0.035 Uiso 1 1 calc R U . . .
C58 C 1.06475(18) 0.19959(17) 0.85193(13) 0.0310(5) Uani 1 1 d . . . . .
H58 H 1.096804 0.217357 0.817644 0.037 Uiso 1 1 calc R U . . .
C46 C 1.10841(16) 0.54364(16) 1.03027(12) 0.0270(4) Uani 1 1 d . . . . .
H46 H 1.182935 0.573496 1.051290 0.032 Uiso 1 1 calc R U . . .
C60 C 1.09689(18) 0.03729(17) 0.83252(13) 0.0324(5) Uani 1 1 d . . . . .
C51 C 0.66493(17) 0.14934(16) 0.94625(13) 0.0293(4) Uani 1 1 d . . . . .
H51 H 0.606081 0.100170 0.910254 0.035 Uiso 1 1 calc R U . . .
C48 C 0.83675(18) 0.29322(17) 1.05143(13) 0.0335(5) Uani 1 1 d . . . . .
H48 H 0.895922 0.341923 1.087636 0.040 Uiso 1 1 calc R U . . .
C56 C 1.01344(17) 0.08381(16) 0.92080(13) 0.0309(5) Uani 1 1 d . . . . .
H56 H 1.011944 0.023188 0.934645 0.037 Uiso 1 1 calc R U . . .
C52 C 0.75089(17) 0.18601(16) 0.92819(12) 0.0290(4) Uani 1 1 d . . . . .
H52 H 0.751315 0.161552 0.880215 0.035 Uiso 1 1 calc R U . . .
C53 C 0.57118(17) 0.14882(16) 1.03555(13) 0.0287(4) Uani 1 1 d . . . . .
C50 C 0.66418(17) 0.18402(16) 1.01672(13) 0.0283(4) Uani 1 1 d . . . . .
C57 C 1.05983(17) 0.10911(16) 0.86978(13) 0.0296(4) Uani 1 1 d . . . . .
C59 C 1.02331(18) 0.26370(16) 0.88376(13) 0.0302(4) Uani 1 1 d . . . . .
H59 H 1.028841 0.325858 0.872509 0.036 Uiso 1 1 calc R U . . .
C49 C 0.75068(18) 0.25655(17) 1.06921(13) 0.0331(5) Uani 1 1 d . . . . .
H49 H 0.750485 0.280817 1.117302 0.040 Uiso 1 1 calc R U . . .
N1 N 0.41184(15) 0.30160(14) 0.47655(12) 0.0317(4) Uani 1 1 d . . . . .
N4 N 0.65088(16) 0.00012(15) 0.38297(11) 0.0347(4) Uani 1 1 d . . . . .
H4A H 0.673185 -0.042271 0.360571 0.042 Uiso 1 1 calc R U . . .
H4B H 0.680143 0.019227 0.433008 0.042 Uiso 1 1 calc R U . . .
N3 N -0.04055(16) 0.12143(16) 0.49076(12) 0.0365(4) Uani 1 1 d . . . . .
H3A H -0.095661 0.099377 0.502033 0.044 Uiso 1 1 calc R U . . .
H3B H -0.049969 0.122824 0.443009 0.044 Uiso 1 1 calc R U . . .
N2 N 0.07369(17) 0.15160(18) 0.61715(12) 0.0417(5) Uani 1 1 d . . . . .
H2A H 0.020323 0.130004 0.630342 0.050 Uiso 1 1 calc R U . . .
H2B H 0.139221 0.172788 0.652241 0.050 Uiso 1 1 calc R U . . .
N5 N 0.5298(3) 0.0072(2) 0.26747(13) 0.0669(9) Uani 1 1 d . . . . .
H5A H 0.551200 -0.035112 0.244229 0.080 Uiso 1 1 calc R U . . .
H5B H 0.478302 0.031185 0.240624 0.080 Uiso 1 1 calc R U . . .
C27 C 0.45502(17) 0.40149(15) 0.48766(12) 0.0262(4) Uani 1 1 d . . . . .
C29 C 0.43519(17) 0.56230(16) 0.48892(12) 0.0287(4) Uani 1 1 d . . . . .
H29 H 0.390338 0.604739 0.481245 0.034 Uiso 1 1 calc R U . . .
C37 C 0.45700(17) 0.23683(16) 0.44457(13) 0.0297(4) Uani 1 1 d . . . . .
C30 C 0.32304(17) 0.26476(16) 0.49317(13) 0.0291(4) Uani 1 1 d . . . . .
C42 C 0.49335(17) 0.16729(17) 0.48291(13) 0.0307(4) Uani 1 1 d . . . . .
H42 H 0.490751 0.164325 0.531457 0.037 Uiso 1 1 calc R U . . .
C31 C 0.30438(19) 0.31516(17) 0.55120(13) 0.0336(5) Uani 1 1 d . . . . .
H31 H 0.351237 0.375801 0.579378 0.040 Uiso 1 1 calc R U . . .
C35 C 0.25278(17) 0.17499(16) 0.45148(13) 0.0311(5) Uani 1 1 d . . . . .
H35 H 0.265677 0.139279 0.412637 0.037 Uiso 1 1 calc R U . . .
C40 C 0.5369(2) 0.10626(18) 0.37937(13) 0.0354(5) Uani 1 1 d . . . . .
C43 C 0.5745(2) 0.03460(18) 0.34205(14) 0.0369(5) Uani 1 1 d . . . . .
C41 C 0.53346(17) 0.10214(16) 0.45044(13) 0.0299(4) Uani 1 1 d . . . . .
H41 H 0.558511 0.054806 0.476818 0.036 Uiso 1 1 calc R U . . .
C38 C 0.4631(3) 0.2424(2) 0.37479(15) 0.0492(7) Uani 1 1 d . . . . .
H38 H 0.440585 0.291150 0.349225 0.059 Uiso 1 1 calc R U . . .
C39 C 0.5020(3) 0.1770(2) 0.34229(16) 0.0561(8) Uani 1 1 d . . . . .
H39 H 0.504816 0.180470 0.293878 0.067 Uiso 1 1 calc R U . . .
C28 C 0.39068(17) 0.46477(16) 0.47669(12) 0.0287(4) Uani 1 1 d . . . . .
H28 H 0.315622 0.441013 0.460693 0.034 Uiso 1 1 calc R U . . .
C36 C 0.05556(19) 0.15221(18) 0.54509(14) 0.0343(5) Uani 1 1 d . . . . .
C32 C 0.21838(19) 0.27729(18) 0.56771(13) 0.0349(5) Uani 1 1 d . . . . .
H32 H 0.207148 0.311478 0.608110 0.042 Uiso 1 1 calc R U . . .
C34 C 0.16450(18) 0.13917(17) 0.46768(14) 0.0323(5) Uani 1 1 d . . . . .
H34 H 0.115584 0.079782 0.438513 0.039 Uiso 1 1 calc R U . . .
C33 C 0.14727(18) 0.18938(18) 0.52602(13) 0.0325(5) Uani 1 1 d . . . . .
O13 O 0.7064(2) 0.03041(18) 0.77035(14) 0.0487(7) Uani 0.806(5) 1 d . U P B 1
H13A H 0.753925 0.017886 0.809600 0.073 Uiso 0.806(5) 1 d R U P B 1
H13B H 0.731255 0.025706 0.734830 0.073 Uiso 0.806(5) 1 d R U P B 1
O14E O 0.6554(5) 0.6988(4) 1.0278(3) 0.0692(16) Uani 0.441(3) 1 d D U P C 6
C61E C 0.6762(9) 0.6026(7) 1.0371(7) 0.091(3) Uani 0.441(3) 1 d D U P C 6
O15C O 0.07296(19) 0.4818(2) 0.48395(17) 0.0565(8) Uani 0.756(3) 1 d D U P D 4
C62C C 0.1917(4) 0.5152(5) 0.5165(4) 0.0800(14) Uani 0.756(3) 1 d D U P D 4
O15 O 0.3477(4) 0.6863(4) 0.7542(4) 0.0865(18) Uani 0.537(3) 1 d D U P E 1
C62 C 0.3333(9) 0.6372(9) 0.6851(6) 0.123(3) Uani 0.537(3) 1 d D U P E 1
C62A C 0.3037(12) 0.5838(10) 0.6235(8) 0.119(3) Uani 0.427(3) 1 d D U P F 2
O15A O 0.3338(6) 0.5139(5) 0.6697(5) 0.087(2) Uani 0.427(3) 1 d D U P F 2
C61A C 0.2018(9) 0.4186(7) 0.8076(5) 0.075(2) Uani 0.414(3) 1 d D U P G 2
O14A O 0.2115(6) 0.3854(5) 0.7349(3) 0.0752(18) Uani 0.414(3) 1 d D U P G 2
C61B C 0.3071(8) 0.5817(8) 0.8228(6) 0.099(3) Uani 0.497(3) 1 d D U P H 3
O14B O 0.3857(7) 0.5648(7) 0.8948(5) 0.140(3) Uani 0.497(3) 1 d D U P H 3
O15D O 0.0304(8) 0.5829(9) 0.4835(7) 0.090(3) Uani 0.292(3) 1 d D U P I 5
C62D C 0.1002(10) 0.5349(10) 0.5363(7) 0.080(3) Uani 0.292(3) 1 d D U P I 5
O14C O 0.1129(11) 0.3784(9) 0.7400(8) 0.083(3) Uani 0.226(3) 1 d D U P J 4
C61C C 0.1477(15) 0.4429(13) 0.8136(9) 0.072(3) Uani 0.226(3) 1 d D U P J 4
C62E C -0.014(2) 0.5980(17) 0.4999(12) 0.103(5) Uani 0.232(3) 1 d D U P K 6
O15E O -0.0455(12) 0.5318(12) 0.4287(9) 0.101(4) Uani 0.232(3) 1 d D U P K 6
C61F C 0.5989(15) 0.5607(19) 1.0100(15) 0.108(5) Uani 0.231(3) 1 d D U P L 7
O14F O 0.6951(10) 0.5308(10) 1.0250(7) 0.074(3) Uani 0.231(3) 1 d D U P L 7
O13A O 0.8036(12) -0.0763(10) 0.7458(8) 0.074(4) Uani 0.194(5) 1 d . U P B 2
H13C H 0.799447 -0.050355 0.787470 0.111 Uiso 0.194(5) 1 d R U P B 2
H13D H 0.765607 -0.050455 0.710580 0.111 Uiso 0.194(5) 1 d R U P B 2
C61D C 0.305(2) 0.4588(17) 0.7765(10) 0.100(4) Uani 0.219(3) 1 d D U P M 5
O14D O 0.3379(11) 0.5098(10) 0.8527(8) 0.074(3) Uani 0.219(3) 1 d D U P M 5
C61G C 0.378(2) 0.530(2) 0.9780(17) 0.105(6) Uani 0.158(3) 1 d D U P N 8
O14G O 0.4492(19) 0.5858(17) 0.9507(13) 0.106(4) Uani 0.158(3) 1 d D U P N 8
C61H C 0.6761(17) 0.6526(18) 1.0038(11) 0.054(4) Uani 0.157(3) 1 d D U P O 9
O14H O 0.6137(14) 0.6316(14) 1.0484(9) 0.072(4) Uani 0.157(3) 1 d D U P O 9
O15B O 0.2060(16) 0.5625(16) 0.6276(12) 0.092(4) Uani 0.152(3) 1 d D U P P 3
C62B C 0.242(3) 0.580(3) 0.5680(18) 0.094(4) Uani 0.152(3) 1 d D U P P 3
O15F O 0.201(2) 0.617(2) 0.5493(19) 0.089(4) Uani 0.104(3) 1 d D U P Q 7
C62F C 0.096(3) 0.619(4) 0.546(3) 0.099(5) Uani 0.104(3) 1 d D U P Q 7

loop_
_atom_site_aniso_label
_atom_site_aniso_U_11
_atom_site_aniso_U_22
_atom_site_aniso_U_33
_atom_site_aniso_U_23
_atom_site_aniso_U_13
_atom_site_aniso_U_12
S2 0.0255(3) 0.0273(3) 0.0309(3) 0.0003(2) 0.0131(2) 0.00642(19)
S1 0.0271(3) 0.0314(3) 0.0284(3) 0.0026(2) 0.0123(2) 0.0090(2)
S4 0.0235(2) 0.0282(3) 0.0396(3) -0.0021(2) 0.0155(2) 0.0041(2)
S3 0.0281(3) 0.0363(3) 0.0339(3) 0.0044(2) 0.0143(2) 0.0093(2)
O9 0.0360(8) 0.0370(9) 0.0346(8) 0.0062(7) 0.0162(7) 0.0096(7)
O10 0.0278(8) 0.0504(10) 0.0372(9) -0.0054(7) 0.0125(7) 0.0097(7)
O8 0.0274(8) 0.0390(9) 0.0394(9) 0.0051(7) 0.0113(7) 0.0089(7)
O2 0.0380(9) 0.0431(10) 0.0455(10) 0.0008(8) 0.0241(8) 0.0111(7)
O4 0.0370(9) 0.0303(8) 0.0509(10) -0.0020(7) 0.0260(8) 0.0017(7)
O12 0.0310(9) 0.0302(9) 0.0706(12) -0.0023(8) 0.0284(9) 0.0010(7)
O7 0.0478(11) 0.0482(11) 0.0563(11) 0.0025(9) 0.0315(9) 0.0150(9)
O3 0.0242(7) 0.0353(8) 0.0304(8) 0.0024(6) 0.0095(6) 0.0087(6)
O5 0.0279(8) 0.0357(8) 0.0308(8) -0.0021(6) 0.0107(6) 0.0092(6)
O1 0.0358(8) 0.0363(9) 0.0281(8) 0.0066(6) 0.0124(6) 0.0101(7)
O11 0.0301(8) 0.0297(8) 0.0434(9) 0.0069(7) 0.0198(7) 0.0089(6)
O6 0.0324(8) 0.0385(9) 0.0343(8) 0.0076(7) 0.0151(7) 0.0148(7)
C2 0.0248(10) 0.0290(11) 0.0300(10) 0.0039(8) 0.0076(8) 0.0087(8)
C9 0.0240(10) 0.0298(11) 0.0281(10) 0.0012(8) 0.0074(8) 0.0072(8)
C1 0.0262(10) 0.0281(11) 0.0288(10) 0.0038(8) 0.0060(8) 0.0072(8)
C13 0.0294(10) 0.0335(11) 0.0257(10) 0.0021(8) 0.0099(8) 0.0076(9)
C15 0.0259(10) 0.0280(11) 0.0284(10) -0.0012(8) 0.0079(8) 0.0061(8)
C11 0.0315(11) 0.0308(11) 0.0298(10) 0.0059(8) 0.0125(9) 0.0095(9)
C25 0.0235(10) 0.0304(11) 0.0376(12) 0.0060(9) 0.0112(9) 0.0079(8)
C22 0.0225(10) 0.0354(12) 0.0293(10) 0.0031(9) 0.0077(8) 0.0088(8)
C6 0.0293(11) 0.0322(11) 0.0266(10) -0.0011(8) 0.0087(8) 0.0054(9)
C19 0.0298(11) 0.0352(12) 0.0324(11) 0.0075(9) 0.0107(9) 0.0112(9)
C26 0.0242(10) 0.0296(11) 0.0346(11) 0.0031(9) 0.0065(8) 0.0063(8)
C21 0.0271(10) 0.0297(11) 0.0266(10) 0.0041(8) 0.0086(8) 0.0095(8)
C10 0.0320(11) 0.0347(12) 0.0264(10) 0.0020(9) 0.0112(9) 0.0101(9)
C4 0.0341(11) 0.0373(12) 0.0261(10) 0.0029(9) 0.0113(9) 0.0105(9)
C7 0.0305(11) 0.0344(12) 0.0270(10) 0.0022(9) 0.0105(9) 0.0071(9)
C17 0.0246(10) 0.0349(12) 0.0341(11) -0.0013(9) 0.0068(9) 0.0090(9)
C18 0.0261(10) 0.0324(11) 0.0280(10) -0.0007(8) 0.0095(8) 0.0069(8)
C8 0.0268(10) 0.0281(11) 0.0290(10) 0.0027(8) 0.0065(8) 0.0075(8)
C24 0.0263(10) 0.0262(10) 0.0300(10) 0.0020(8) 0.0129(8) 0.0050(8)
C12 0.0225(9) 0.0263(10) 0.0302(10) -0.0008(8) 0.0102(8) 0.0057(8)
C14 0.0273(10) 0.0318(11) 0.0296(11) 0.0056(9) 0.0090(8) 0.0068(8)
C3 0.0311(11) 0.0327(11) 0.0283(11) -0.0011(9) 0.0068(9) 0.0087(9)
C16 0.0275(10) 0.0297(11) 0.0345(11) 0.0013(9) 0.0062(9) 0.0095(8)
C23 0.0242(10) 0.0316(11) 0.0288(10) 0.0008(8) 0.0086(8) 0.0053(8)
C5 0.0256(10) 0.0307(11) 0.0299(10) 0.0033(8) 0.0091(8) 0.0098(8)
C20 0.0257(10) 0.0349(12) 0.0326(11) 0.0043(9) 0.0085(9) 0.0108(9)
O14 0.0396(13) 0.0424(14) 0.0282(12) -0.0064(11) 0.0172(10) 0.0207(11)
C61 0.064(3) 0.086(4) 0.068(3) -0.007(3) 0.032(3) 0.024(3)
N6 0.0259(9) 0.0238(9) 0.0382(10) 0.0027(7) 0.0171(8) 0.0052(7)
N7 0.0221(8) 0.0416(11) 0.0301(9) 0.0064(8) 0.0115(7) 0.0047(7)
N8 0.0255(9) 0.0483(12) 0.0291(9) 0.0073(8) 0.0138(7) 0.0054(8)
N9 0.0418(11) 0.0445(12) 0.0369(11) 0.0044(9) 0.0135(9) 0.0214(9)
N10 0.0375(11) 0.0477(12) 0.0352(10) -0.0012(9) 0.0077(9) 0.0216(10)
C45 0.0225(9) 0.0286(10) 0.0300(10) 0.0049(8) 0.0112(8) 0.0090(8)
C54 0.0211(9) 0.0267(10) 0.0299(10) 0.0002(8) 0.0096(8) 0.0054(8)
C47 0.0246(10) 0.0250(10) 0.0328(11) 0.0042(8) 0.0139(8) 0.0067(8)
C44 0.0242(9) 0.0248(10) 0.0251(9) 0.0024(7) 0.0119(8) 0.0052(8)
C55 0.0247(10) 0.0298(11) 0.0335(11) 0.0048(9) 0.0134(8) 0.0061(8)
C58 0.0309(11) 0.0329(11) 0.0308(11) 0.0033(9) 0.0154(9) 0.0076(9)
C46 0.0207(9) 0.0291(10) 0.0293(10) 0.0033(8) 0.0094(8) 0.0050(8)
C60 0.0275(10) 0.0322(11) 0.0362(12) 0.0005(9) 0.0128(9) 0.0086(9)
C51 0.0226(10) 0.0300(11) 0.0325(11) 0.0005(8) 0.0101(8) 0.0052(8)
C48 0.0291(11) 0.0324(11) 0.0337(11) 0.0005(9) 0.0132(9) -0.0015(9)
C56 0.0258(10) 0.0270(10) 0.0387(12) 0.0045(9) 0.0123(9) 0.0064(8)
C52 0.0261(10) 0.0307(11) 0.0301(10) -0.0005(8) 0.0137(8) 0.0065(8)
C53 0.0264(10) 0.0295(11) 0.0313(11) 0.0043(8) 0.0136(8) 0.0067(8)
C50 0.0253(10) 0.0299(11) 0.0311(10) 0.0046(8) 0.0135(8) 0.0067(8)
C57 0.0236(10) 0.0302(11) 0.0324(11) 0.0001(8) 0.0098(8) 0.0075(8)
C59 0.0308(11) 0.0283(11) 0.0326(11) 0.0041(8) 0.0146(9) 0.0075(8)
C49 0.0318(11) 0.0351(12) 0.0294(11) 0.0002(9) 0.0149(9) 0.0007(9)
N1 0.0277(9) 0.0265(9) 0.0434(11) 0.0032(8) 0.0177(8) 0.0074(7)
N4 0.0309(10) 0.0400(11) 0.0307(9) -0.0025(8) 0.0101(8) 0.0136(8)
N3 0.0266(9) 0.0497(12) 0.0341(10) 0.0121(9) 0.0127(8) 0.0088(8)
N2 0.0270(10) 0.0615(14) 0.0365(11) 0.0161(10) 0.0127(8) 0.0077(9)
N5 0.097(2) 0.0777(19) 0.0299(11) -0.0001(11) 0.0094(12) 0.0663(18)
C27 0.0255(10) 0.0266(10) 0.0259(10) 0.0014(8) 0.0103(8) 0.0075(8)
C29 0.0232(10) 0.0322(11) 0.0310(10) 0.0041(8) 0.0095(8) 0.0115(8)
C37 0.0254(10) 0.0259(10) 0.0361(11) 0.0001(8) 0.0117(9) 0.0074(8)
C30 0.0255(10) 0.0309(11) 0.0315(11) 0.0072(8) 0.0108(8) 0.0096(8)
C42 0.0268(10) 0.0332(11) 0.0369(11) 0.0071(9) 0.0175(9) 0.0088(8)
C31 0.0306(11) 0.0341(12) 0.0330(11) 0.0039(9) 0.0117(9) 0.0050(9)
C35 0.0263(10) 0.0302(11) 0.0376(12) 0.0034(9) 0.0138(9) 0.0090(8)
C40 0.0358(12) 0.0378(12) 0.0303(11) 0.0001(9) 0.0100(9) 0.0147(10)
C43 0.0437(13) 0.0354(12) 0.0321(11) 0.0017(9) 0.0136(10) 0.0170(10)
C41 0.0224(9) 0.0297(11) 0.0375(11) 0.0052(9) 0.0117(8) 0.0074(8)
C38 0.076(2) 0.0487(16) 0.0357(13) 0.0134(11) 0.0246(13) 0.0375(15)
C39 0.094(2) 0.0626(19) 0.0319(13) 0.0135(12) 0.0308(15) 0.0496(18)
C28 0.0207(9) 0.0314(11) 0.0315(11) 0.0022(8) 0.0085(8) 0.0070(8)
C36 0.0295(11) 0.0393(12) 0.0370(12) 0.0119(10) 0.0145(9) 0.0103(9)
C32 0.0344(12) 0.0404(13) 0.0311(11) 0.0049(9) 0.0146(9) 0.0099(10)
C34 0.0242(10) 0.0319(11) 0.0393(12) 0.0072(9) 0.0105(9) 0.0085(8)
C33 0.0250(10) 0.0394(12) 0.0343(11) 0.0124(9) 0.0110(9) 0.0093(9)
O13 0.0591(15) 0.0471(14) 0.0448(13) 0.0078(10) 0.0300(11) 0.0075(11)
O14E 0.077(4) 0.066(3) 0.054(3) 0.019(3) 0.017(3) 0.010(3)
C61E 0.070(5) 0.096(6) 0.081(5) -0.005(5) 0.001(4) 0.031(5)
O15C 0.0320(12) 0.0568(16) 0.0715(18) -0.0312(14) 0.0297(12) -0.0005(11)
C62C 0.057(3) 0.099(4) 0.094(3) 0.016(3) 0.038(2) 0.028(3)
O15 0.040(2) 0.077(3) 0.114(4) -0.002(3) 0.001(2) 0.023(2)
C62 0.073(5) 0.128(7) 0.157(7) 0.020(6) 0.031(5) 0.034(5)
C62A 0.088(5) 0.119(6) 0.129(6) -0.009(6) 0.032(5) 0.023(5)
O15A 0.074(4) 0.057(3) 0.112(5) -0.012(3) 0.022(3) 0.023(3)
C61A 0.073(4) 0.067(4) 0.091(5) 0.018(4) 0.030(4) 0.038(4)
O14A 0.086(4) 0.083(4) 0.055(3) 0.004(3) 0.018(3) 0.044(3)
C61B 0.083(5) 0.092(5) 0.102(5) 0.001(4) 0.013(4) 0.034(4)
O14B 0.115(5) 0.140(6) 0.104(5) -0.001(4) 0.004(4) -0.008(5)
O15D 0.051(4) 0.092(5) 0.129(6) 0.029(5) 0.033(4) 0.023(4)
C62D 0.057(5) 0.083(6) 0.082(6) -0.019(5) 0.026(4) 0.002(5)
O14C 0.092(6) 0.075(6) 0.101(7) 0.020(5) 0.047(5) 0.042(5)
C61C 0.070(6) 0.084(6) 0.075(6) 0.020(6) 0.029(5) 0.044(5)
C62E 0.069(7) 0.086(8) 0.126(8) -0.002(7) 0.015(7) 0.014(7)
O15E 0.082(7) 0.112(8) 0.112(7) 0.023(6) 0.045(6) 0.023(6)
C61F 0.104(7) 0.096(8) 0.097(7) 0.003(7) 0.021(7) 0.015(7)
O14F 0.075(6) 0.079(6) 0.069(6) 0.015(5) 0.025(5) 0.030(5)
O13A 0.080(7) 0.066(6) 0.062(6) 0.004(5) 0.023(5) 0.006(6)
C61D 0.091(7) 0.092(7) 0.101(7) 0.014(6) 0.019(6) 0.033(6)
O14D 0.072(5) 0.069(5) 0.091(5) 0.007(4) 0.038(4) 0.032(4)
C61G 0.087(8) 0.100(8) 0.087(8) -0.008(8) -0.001(8) 0.016(8)
O14G 0.092(6) 0.102(6) 0.085(6) 0.013(6) 0.002(6) 0.009(6)
C61H 0.069(7) 0.066(8) 0.044(7) 0.007(6) 0.035(6) 0.036(6)
O14H 0.069(6) 0.088(7) 0.067(6) -0.002(6) 0.041(5) 0.022(6)
O15B 0.064(6) 0.089(6) 0.111(6) -0.002(6) 0.030(5) 0.012(6)
C62B 0.063(6) 0.099(7) 0.113(7) -0.001(7) 0.035(6) 0.017(6)
O15F 0.066(6) 0.088(7) 0.105(7) -0.001(6) 0.033(6) 0.019(6)
C62F 0.072(7) 0.094(7) 0.113(7) -0.004(7) 0.027(7) 0.017(7)

loop_
_atom_type_symbol
_atom_type_description
_atom_type_scat_dispersion_real
_atom_type_scat_dispersion_imag
_atom_type_scat_source
C C 0.0181 0.0091 'International Tables Vol C Tables 4.2.6.8 and 6.1.1.4'
H H 0.0000 0.0000 'International Tables Vol C Tables 4.2.6.8 and 6.1.1.4'
N N 0.0311 0.0180 'International Tables Vol C Tables 4.2.6.8 and 6.1.1.4'
O O 0.0492 0.0322 'International Tables Vol C Tables 4.2.6.8 and 6.1.1.4'
S S 0.3331 0.5567 'International Tables Vol C Tables 4.2.6.8 and 6.1.1.4'

loop_
_geom_angle_atom_site_label_1
_geom_angle_atom_site_label_2
_geom_angle_atom_site_label_3
_geom_angle
_geom_angle_site_symmetry_1
_geom_angle_site_symmetry_3
_geom_angle_publ_flag
O4 S2 O5 113.55(10) . . ?
O4 S2 O6 113.11(11) . . ?
O4 S2 C12 107.22(10) . . ?
O5 S2 O6 110.52(9) . . ?
O5 S2 C12 106.18(10) . . ?
O6 S2 C12 105.63(10) . . ?
O2 S1 O3 112.81(10) . . ?
O2 S1 O1 112.96(11) . . ?
O2 S1 C5 107.04(11) . . ?
O3 S1 O1 111.56(10) . . ?
O3 S1 C5 106.02(10) . . ?
O1 S1 C5 105.84(10) . . ?
O10 S4 C24 106.13(11) . . ?
O12 S4 O10 112.12(11) . . ?
O12 S4 O11 114.79(11) . . ?
O12 S4 C24 105.81(10) . . ?
O11 S4 O10 110.93(10) . . ?
O11 S4 C24 106.36(10) . . ?
O9 S3 O8 110.28(10) . . ?
O9 S3 C18 106.20(11) . . ?
O8 S3 C18 105.54(10) . . ?
O7 S3 O9 113.56(12) . . ?
O7 S3 O8 113.41(11) . . ?
O7 S3 C18 107.20(12) . . ?
C7 C2 C1 122.2(2) . . ?
C3 C2 C1 119.42(19) . . ?
C3 C2 C7 118.3(2) . . ?
C10 C9 C8 122.1(2) . . ?
C10 C9 C14 118.8(2) . . ?
C14 C9 C8 119.1(2) . . ?
C21 C1 C2 113.72(19) . . ?
C8 C1 C2 122.8(2) . . ?
C8 C1 C21 123.5(2) . . ?
C12 C13 H13 120.5 . . ?
C14 C13 H13 120.5 . . ?
C14 C13 C12 119.1(2) . . ?
C16 C15 C8 118.9(2) . . ?
C20 C15 C8 123.3(2) . . ?
C20 C15 C16 117.7(2) . . ?
C10 C11 H11 120.2 . . ?
C10 C11 C12 119.6(2) . . ?
C12 C11 H11 120.2 . . ?
C26 C25 H25 120.2 . . ?
C26 C25 C24 119.6(2) . . ?
C24 C25 H25 120.2 . . ?
C21 C22 H22 119.5 . . ?
C23 C22 H22 119.5 . . ?
C23 C22 C21 121.0(2) . . ?
C7 C6 H6 119.9 . . ?
C5 C6 H6 119.9 . . ?
C5 C6 C7 120.2(2) . . ?
C18 C19 H19 120.1 . . ?
C20 C19 H19 120.1 . . ?
C20 C19 C18 119.7(2) . . ?
C25 C26 H26 119.5 . . ?
C25 C26 C21 121.1(2) . . ?
C21 C26 H26 119.5 . . ?
C22 C21 C1 122.4(2) . . ?
C26 C21 C1 119.3(2) . . ?
C26 C21 C22 118.3(2) . . ?
C9 C10 H10 119.6 . . ?
C11 C10 C9 120.7(2) . . ?
C11 C10 H10 119.6 . . ?
C3 C4 H4 120.2 . . ?
C3 C4 C5 119.7(2) . . ?
C5 C4 H4 120.2 . . ?
C2 C7 H7 119.7 . . ?
C6 C7 C2 120.6(2) . . ?
C6 C7 H7 119.7 . . ?
C18 C17 H17 120.2 . . ?
C16 C17 H17 120.2 . . ?
C16 C17 C18 119.5(2) . . ?
C19 C18 S3 121.06(18) . . ?
C19 C18 C17 120.3(2) . . ?
C17 C18 S3 118.63(17) . . ?
C1 C8 C9 121.6(2) . . ?
C1 C8 C15 125.1(2) . . ?
C15 C8 C9 113.29(19) . . ?
C25 C24 S4 120.87(17) . . ?
C25 C24 C23 120.2(2) . . ?
C23 C24 S4 118.89(16) . . ?
C13 C12 S2 120.60(17) . . ?
C11 C12 S2 118.62(17) . . ?
C11 C12 C13 120.7(2) . . ?
C9 C14 H14 119.5 . . ?
C13 C14 C9 121.0(2) . . ?
C13 C14 H14 119.5 . . ?
C2 C3 H3 119.3 . . ?
C4 C3 C2 121.4(2) . . ?
C4 C3 H3 119.3 . . ?
C15 C16 H16 119.2 . . ?
C17 C16 C15 121.6(2) . . ?
C17 C16 H16 119.2 . . ?
C22 C23 C24 119.7(2) . . ?
C22 C23 H23 120.1 . . ?
C24 C23 H23 120.1 . . ?
C6 C5 S1 120.93(17) . . ?
C6 C5 C4 119.8(2) . . ?
C4 C5 S1 119.23(18) . . ?
C15 C20 H20 119.5 . . ?
C19 C20 C15 121.1(2) . . ?
C19 C20 H20 119.5 . . ?
C54 N6 C47 119.31(18) . . ?
C54 N6 C44 122.94(18) . . ?
C47 N6 C44 117.61(18) . . ?
H7A N7 H7B 120.0 . . ?
C53 N7 H7A 120.0 . . ?
C53 N7 H7B 120.0 . . ?
H8A N8 H8B 120.0 . . ?
C53 N8 H8A 120.0 . . ?
C53 N8 H8B 120.0 . . ?
H9A N9 H9B 120.0 . . ?
C60 N9 H9A 120.0 . . ?
C60 N9 H9B 120.0 . . ?
H10A N10 H10B 120.0 . . ?
C60 N10 H10A 120.0 . . ?
C60 N10 H10B 120.0 . . ?
C44 C45 H45 120.0 . . ?
C46 C45 H45 120.0 . . ?
C46 C45 C44 120.0(2) . . ?
C55 C54 N6 119.47(19) . . ?
C55 C54 C59 119.3(2) . . ?
C59 C54 N6 121.3(2) . . ?
C48 C47 N6 119.63(19) . . ?
C48 C47 C52 119.9(2) . . ?
C52 C47 N6 120.5(2) . . ?
C45 C44 N6 121.65(19) . . ?
C46 C44 N6 119.26(19) 2_767 . ?
C46 C44 C45 119.1(2) 2_767 . ?
C54 C55 H55 119.6 . . ?
C56 C55 C54 120.8(2) . . ?
C56 C55 H55 119.6 . . ?
C57 C58 H58 119.7 . . ?
C59 C58 H58 119.7 . . ?
C59 C58 C57 120.5(2) . . ?
C45 C46 C44 121.0(2) . 2_767 ?
C45 C46 H46 119.5 . . ?
C44 C46 H46 119.5 2_767 . ?
N9 C60 N10 121.7(2) . . ?
N9 C60 C57 118.6(2) . . ?
N10 C60 C57 119.7(2) . . ?
C52 C51 H51 119.8 . . ?
C52 C51 C50 120.5(2) . . ?
C50 C51 H51 119.8 . . ?
C47 C48 H48 119.9 . . ?
C49 C48 C47 120.2(2) . . ?
C49 C48 H48 119.9 . . ?
C55 C56 H56 120.0 . . ?
C55 C56 C57 120.0(2) . . ?
C57 C56 H56 120.0 . . ?
C47 C52 H52 120.1 . . ?
C51 C52 C47 119.8(2) . . ?
C51 C52 H52 120.1 . . ?
N7 C53 N8 121.3(2) . . ?
N7 C53 C50 119.45(19) . . ?
N8 C53 C50 119.3(2) . . ?
C51 C50 C53 121.2(2) . . ?
C51 C50 C49 119.5(2) . . ?
C49 C50 C53 119.3(2) . . ?
C58 C57 C60 121.4(2) . . ?
C58 C57 C56 119.4(2) . . ?
C56 C57 C60 119.1(2) . . ?
C54 C59 H59 120.0 . . ?
C58 C59 C54 119.9(2) . . ?
C58 C59 H59 120.0 . . ?
C48 C49 C50 120.2(2) . . ?
C48 C49 H49 119.9 . . ?
C50 C49 H49 119.9 . . ?
C27 N1 C37 119.13(18) . . ?
C30 N1 C27 121.64(19) . . ?
C30 N1 C37 119.17(19) . . ?
H4A N4 H4B 120.0 . . ?
C43 N4 H4A 120.0 . . ?
C43 N4 H4B 120.0 . . ?
H3A N3 H3B 120.0 . . ?
C36 N3 H3A 120.0 . . ?
C36 N3 H3B 120.0 . . ?
H2A N2 H2B 120.0 . . ?
C36 N2 H2A 120.0 . . ?
C36 N2 H2B 120.0 . . ?
H5A N5 H5B 120.0 . . ?
C43 N5 H5A 120.0 . . ?
C43 N5 H5B 120.0 . . ?
C29 C27 N1 119.4(2) 2_666 . ?
C28 C27 N1 121.8(2) . . ?
C28 C27 C29 118.8(2) . 2_666 ?
C27 C29 H29 119.7 2_666 . ?
C28 C29 C27 120.6(2) . 2_666 ?
C28 C29 H29 119.7 . . ?
C42 C37 N1 120.2(2) . . ?
C38 C37 N1 120.0(2) . . ?
C38 C37 C42 119.8(2) . . ?
N1 C30 C35 119.7(2) . . ?
C31 C30 N1 120.8(2) . . ?
C31 C30 C35 119.5(2) . . ?
C37 C42 H42 119.9 . . ?
C41 C42 C37 120.2(2) . . ?
C41 C42 H42 119.9 . . ?
C30 C31 H31 120.0 . . ?
C32 C31 C30 120.1(2) . . ?
C32 C31 H31 120.0 . . ?
C30 C35 H35 120.3 . . ?
C34 C35 C30 119.5(2) . . ?
C34 C35 H35 120.3 . . ?
C41 C40 C43 120.8(2) . . ?
C39 C40 C43 119.9(2) . . ?
C39 C40 C41 119.3(2) . . ?
N4 C43 N5 121.1(2) . . ?
N4 C43 C40 120.3(2) . . ?
N5 C43 C40 118.6(2) . . ?
C42 C41 C40 119.9(2) . . ?
C42 C41 H41 120.0 . . ?
C40 C41 H41 120.0 . . ?
C37 C38 H38 120.0 . . ?
C39 C38 C37 119.9(2) . . ?
C39 C38 H38 120.0 . . ?
C40 C39 H39 119.6 . . ?
C38 C39 C40 120.9(3) . . ?
C38 C39 H39 119.6 . . ?
C27 C28 H28 119.7 . . ?
C29 C28 C27 120.6(2) . . ?
C29 C28 H28 119.7 . . ?
N3 C36 N2 122.3(2) . . ?
N3 C36 C33 119.8(2) . . ?
N2 C36 C33 117.9(2) . . ?
C31 C32 H32 119.5 . . ?
C31 C32 C33 120.9(2) . . ?
C33 C32 H32 119.5 . . ?
C35 C34 H34 119.7 . . ?
C33 C34 C35 120.5(2) . . ?
C33 C34 H34 119.7 . . ?
C32 C33 C36 119.0(2) . . ?
C34 C33 C36 121.5(2) . . ?
C34 C33 C32 119.4(2) . . ?
H13A O13 H13B 104.5 . . ?
H13C O13A H13D 104.5 . . ?

loop_
_geom_bond_atom_site_label_1
_geom_bond_atom_site_label_2
_geom_bond_distance
_geom_bond_site_symmetry_2
_geom_bond_publ_flag
S2 O4 1.4453(17) . ?
S2 O5 1.4617(17) . ?
S2 O6 1.4637(17) . ?
S2 C12 1.768(2) . ?
S1 O2 1.4490(18) . ?
S1 O3 1.4589(16) . ?
S1 O1 1.4631(17) . ?
S1 C5 1.776(2) . ?
S4 O10 1.4668(19) . ?
S4 O12 1.4466(17) . ?
S4 O11 1.4609(17) . ?
S4 C24 1.766(2) . ?
S3 O9 1.4592(18) . ?
S3 O8 1.4667(18) . ?
S3 O7 1.4377(19) . ?
S3 C18 1.780(2) . ?
C2 C1 1.499(3) . ?
C2 C7 1.397(3) . ?
C2 C3 1.396(3) . ?
C9 C10 1.394(3) . ?
C9 C8 1.494(3) . ?
C9 C14 1.398(3) . ?
C1 C21 1.488(3) . ?
C1 C8 1.359(4) . ?
C13 H13 0.9500 . ?
C13 C12 1.393(3) . ?
C13 C14 1.385(3) . ?
C15 C8 1.491(3) . ?
C15 C16 1.406(3) . ?
C15 C20 1.400(3) . ?
C11 H11 0.9500 . ?
C11 C10 1.384(3) . ?
C11 C12 1.389(3) . ?
C25 H25 0.9500 . ?
C25 C26 1.385(3) . ?
C25 C24 1.388(3) . ?
C22 H22 0.9500 . ?
C22 C21 1.400(3) . ?
C22 C23 1.379(3) . ?
C6 H6 0.9500 . ?
C6 C7 1.390(3) . ?
C6 C5 1.386(3) . ?
C19 H19 0.9500 . ?
C19 C18 1.390(3) . ?
C19 C20 1.390(3) . ?
C26 H26 0.9500 . ?
C26 C21 1.400(3) . ?
C10 H10 0.9500 . ?
C4 H4 0.9500 . ?
C4 C3 1.381(3) . ?
C4 C5 1.393(3) . ?
C7 H7 0.9500 . ?
C17 H17 0.9500 . ?
C17 C18 1.391(3) . ?
C17 C16 1.379(3) . ?
C24 C23 1.396(3) . ?
C14 H14 0.9500 . ?
C3 H3 0.9500 . ?
C16 H16 0.9500 . ?
C23 H23 0.9500 . ?
C20 H20 0.9500 . ?
O14 C61 1.499(6) . ?
N6 C54 1.419(3) . ?
N6 C47 1.419(3) . ?
N6 C44 1.421(3) . ?
N7 H7A 0.8800 . ?
N7 H7B 0.8800 . ?
N7 C53 1.310(3) . ?
N8 H8A 0.8800 . ?
N8 H8B 0.8800 . ?
N8 C53 1.314(3) . ?
N9 H9A 0.8800 . ?
N9 H9B 0.8800 . ?
N9 C60 1.293(3) . ?
N10 H10A 0.8800 . ?
N10 H10B 0.8800 . ?
N10 C60 1.325(3) . ?
C45 H45 0.9500 . ?
C45 C44 1.395(3) . ?
C45 C46 1.388(3) . ?
C54 C55 1.395(3) . ?
C54 C59 1.400(3) . ?
C47 C48 1.390(3) . ?
C47 C52 1.396(3) . ?
C44 C46 1.395(3) 2_767 ?
C55 H55 0.9500 . ?
C55 C56 1.378(3) . ?
C58 H58 0.9500 . ?
C58 C57 1.395(3) . ?
C58 C59 1.384(3) . ?
C46 H46 0.9500 . ?
C60 C57 1.477(3) . ?
C51 H51 0.9500 . ?
C51 C52 1.386(3) . ?
C51 C50 1.391(3) . ?
C48 H48 0.9500 . ?
C48 C49 1.384(3) . ?
C56 H56 0.9500 . ?
C56 C57 1.397(3) . ?
C52 H52 0.9500 . ?
C53 C50 1.477(3) . ?
C50 C49 1.396(3) . ?
C59 H59 0.9500 . ?
C49 H49 0.9500 . ?
N1 C27 1.418(3) . ?
N1 C37 1.430(3) . ?
N1 C30 1.405(3) . ?
N4 H4A 0.8800 . ?
N4 H4B 0.8800 . ?
N4 C43 1.303(3) . ?
N3 H3A 0.8800 . ?
N3 H3B 0.8800 . ?
N3 C36 1.311(3) . ?
N2 H2A 0.8800 . ?
N2 H2B 0.8800 . ?
N2 C36 1.313(3) . ?
N5 H5A 0.8800 . ?
N5 H5B 0.8800 . ?
N5 C43 1.310(3) . ?
C27 C29 1.392(3) 2_666 ?
C27 C28 1.391(3) . ?
C29 H29 0.9500 . ?
C29 C28 1.387(3) . ?
C37 C42 1.390(3) . ?
C37 C38 1.382(4) . ?
C30 C31 1.394(3) . ?
C30 C35 1.410(3) . ?
C42 H42 0.9500 . ?
C42 C41 1.388(3) . ?
C31 H31 0.9500 . ?
C31 C32 1.373(3) . ?
C35 H35 0.9500 . ?
C35 C34 1.390(3) . ?
C40 C43 1.481(3) . ?
C40 C41 1.388(3) . ?
C40 C39 1.388(4) . ?
C41 H41 0.9500 . ?
C38 H38 0.9500 . ?
C38 C39 1.378(4) . ?
C39 H39 0.9500 . ?
C28 H28 0.9500 . ?
C36 C33 1.470(3) . ?
C32 H32 0.9500 . ?
C32 C33 1.394(3) . ?
C34 H34 0.9500 . ?
C34 C33 1.386(4) . ?
O13 H13A 0.8699 . ?
O13 H13B 0.8700 . ?
O14E C61E 1.504(8) . ?
O15C C62C 1.489(5) . ?
O15 C62 1.358(9) . ?
C62A O15A 1.452(9) . ?
C61A O14A 1.484(8) . ?
C61B O14B 1.503(8) . ?
O15D C62D 1.477(7) . ?
O14C C61C 1.458(10) . ?
C62E O15E 1.443(10) . ?
C61F O14F 1.430(10) . ?
O13A H13C 0.8698 . ?
O13A H13D 0.8698 . ?
C61D O14D 1.424(10) . ?
C61G O14G 1.436(10) . ?
C61H O14H 1.438(10) . ?
O15B C62B 1.436(10) . ?
O15F C62F 1.438(10) . ?

loop_
_geom_hbond_atom_site_label_D
_geom_hbond_atom_site_label_H
_geom_hbond_atom_site_label_A
_geom_hbond_distance_DH
_geom_hbond_distance_HA
_geom_hbond_distance_DA
_geom_hbond_angle_DHA
_geom_hbond_site_symmetry_A
_geom_hbond_publ_flag
N7 H7A O11 0.88 1.96 2.836(2) 174.4 2_667 yes
N7 H7B O8 0.88 2.08 2.921(2) 160.9 2_767 yes
N8 H8A O10 0.88 2.01 2.841(3) 157.4 2_667 yes
N8 H8B O1 0.88 2.01 2.877(2) 167.5 . yes
N9 H9A O9 0.88 2.00 2.849(3) 162.2 1_545 yes
N9 H9A O8 0.88 2.80 3.486(3) 135.3 1_545 yes
N9 H9B O6 0.88 1.92 2.775(3) 165.1 . yes
N10 H10A O8 0.88 2.05 2.915(3) 167.7 1_545 yes
N10 H10B O10 0.88 2.07 2.811(3) 140.8 2_767 yes
N4 H4A O3 0.88 2.01 2.885(3) 173.0 2_656 yes
N4 H4B O5 0.88 1.97 2.806(2) 159.5 . yes
N3 H3A O5 0.88 1.99 2.845(3) 162.8 1_455 yes
N3 H3B O9 0.88 1.97 2.847(3) 174.1 2_666 yes
N2 H2A O6 0.88 1.96 2.835(3) 178.5 1_455 yes
N2 H2B O3 0.88 2.15 2.922(3) 145.8 . yes
N5 H5A O1 0.88 2.02 2.892(3) 172.6 2_656 yes
N5 H5B O11 0.88 2.15 2.949(3) 150.1 2_666 yes
N5 H5B O13 0.88 2.47 3.013(4) 120.6 2_656 yes
O13 H13A S4 0.87 2.87 3.418(2) 122.8 1_545 yes
O13 H13A O12 0.87 1.99 2.772(3) 149.6 1_545 yes
O13 H13B O4 0.87 2.07 2.846(3) 148.6 . yes
O13A H13C O12 0.87 2.26 3.086(14) 159.1 1_545 yes
O13A H13D O4 0.87 2.15 2.996(15) 165.5 . yes

loop_
_geom_torsion_atom_site_label_1
_geom_torsion_atom_site_label_2
_geom_torsion_atom_site_label_3
_geom_torsion_atom_site_label_4
_geom_torsion
_geom_torsion_site_symmetry_1
_geom_torsion_site_symmetry_2
_geom_torsion_site_symmetry_3
_geom_torsion_site_symmetry_4
_geom_torsion_publ_flag
S4 C24 C23 C22 179.57(17) . . . . ?
O9 S3 C18 C19 -5.9(2) . . . . ?
O9 S3 C18 C17 175.13(18) . . . . ?
O10 S4 C24 C25 96.8(2) . . . . ?
O10 S4 C24 C23 -82.83(19) . . . . ?
O8 S3 C18 C19 111.2(2) . . . . ?
O8 S3 C18 C17 -67.8(2) . . . . ?
O2 S1 C5 C6 -131.94(19) . . . . ?
O2 S1 C5 C4 46.7(2) . . . . ?
O4 S2 C12 C13 -128.94(18) . . . . ?
O4 S2 C12 C11 53.5(2) . . . . ?
O12 S4 C24 C25 -143.9(2) . . . . ?
O12 S4 C24 C23 36.5(2) . . . . ?
O7 S3 C18 C19 -127.6(2) . . . . ?
O7 S3 C18 C17 53.4(2) . . . . ?
O3 S1 C5 C6 -11.3(2) . . . . ?
O3 S1 C5 C4 167.35(18) . . . . ?
O5 S2 C12 C13 -7.2(2) . . . . ?
O5 S2 C12 C11 175.17(17) . . . . ?
O1 S1 C5 C6 107.33(19) . . . . ?
O1 S1 C5 C4 -74.0(2) . . . . ?
O11 S4 C24 C25 -21.4(2) . . . . ?
O11 S4 C24 C23 158.97(18) . . . . ?
O6 S2 C12 C13 110.17(18) . . . . ?
O6 S2 C12 C11 -67.43(19) . . . . ?
C2 C1 C21 C22 137.9(2) . . . . ?
C2 C1 C21 C26 -40.4(3) . . . . ?
C2 C1 C8 C9 -4.2(3) . . . . ?
C2 C1 C8 C15 175.34(19) . . . . ?
C1 C2 C7 C6 -177.7(2) . . . . ?
C1 C2 C3 C4 178.0(2) . . . . ?
C25 C26 C21 C1 179.1(2) . . . . ?
C25 C26 C21 C22 0.9(3) . . . . ?
C25 C24 C23 C22 -0.1(3) . . . . ?
C26 C25 C24 S4 179.54(18) . . . . ?
C26 C25 C24 C23 -0.8(3) . . . . ?
C21 C1 C8 C9 175.70(18) . . . . ?
C21 C1 C8 C15 -4.7(4) . . . . ?
C21 C22 C23 C24 1.4(3) . . . . ?
C10 C9 C8 C1 -50.6(3) . . . . ?
C10 C9 C8 C15 129.8(2) . . . . ?
C10 C9 C14 C13 3.7(3) . . . . ?
C10 C11 C12 S2 179.27(17) . . . . ?
C10 C11 C12 C13 1.7(3) . . . . ?
C7 C2 C1 C21 130.9(2) . . . . ?
C7 C2 C1 C8 -49.2(3) . . . . ?
C7 C2 C3 C4 0.7(3) . . . . ?
C7 C6 C5 S1 178.19(18) . . . . ?
C7 C6 C5 C4 -0.4(3) . . . . ?
C18 C19 C20 C15 0.6(3) . . . . ?
C18 C17 C16 C15 -0.7(3) . . . . ?
C8 C9 C10 C11 178.3(2) . . . . ?
C8 C9 C14 C13 -177.4(2) . . . . ?
C8 C1 C21 C22 -42.1(3) . . . . ?
C8 C1 C21 C26 139.7(2) . . . . ?
C8 C15 C16 C17 178.3(2) . . . . ?
C8 C15 C20 C19 -178.1(2) . . . . ?
C24 C25 C26 C21 0.4(4) . . . . ?
C12 C13 C14 C9 -1.9(3) . . . . ?
C12 C11 C10 C9 0.2(3) . . . . ?
C14 C9 C10 C11 -2.8(3) . . . . ?
C14 C9 C8 C1 130.6(2) . . . . ?
C14 C9 C8 C15 -49.0(3) . . . . ?
C14 C13 C12 S2 -178.36(17) . . . . ?
C14 C13 C12 C11 -0.8(3) . . . . ?
C3 C2 C1 C21 -46.3(3) . . . . ?
C3 C2 C1 C8 133.6(2) . . . . ?
C3 C2 C7 C6 -0.5(3) . . . . ?
C3 C4 C5 S1 -177.99(18) . . . . ?
C3 C4 C5 C6 0.7(3) . . . . ?
C16 C15 C8 C9 -45.3(3) . . . . ?
C16 C15 C8 C1 135.1(2) . . . . ?
C16 C15 C20 C19 -1.4(3) . . . . ?
C16 C17 C18 S3 178.76(17) . . . . ?
C16 C17 C18 C19 -0.2(3) . . . . ?
C23 C22 C21 C1 -180.0(2) . . . . ?
C23 C22 C21 C26 -1.8(3) . . . . ?
C5 C6 C7 C2 0.4(3) . . . . ?
C5 C4 C3 C2 -0.8(4) . . . . ?
C20 C15 C8 C9 131.3(2) . . . . ?
C20 C15 C8 C1 -48.3(3) . . . . ?
C20 C15 C16 C17 1.5(3) . . . . ?
C20 C19 C18 S3 -178.72(17) . . . . ?
C20 C19 C18 C17 0.2(3) . . . . ?
N6 C54 C55 C56 177.8(2) . . . . ?
N6 C54 C59 C58 -176.2(2) . . . . ?
N6 C47 C48 C49 178.5(2) . . . . ?
N6 C47 C52 C51 -178.6(2) . . . . ?
N7 C53 C50 C51 148.6(2) . . . . ?
N7 C53 C50 C49 -34.5(3) . . . . ?
N8 C53 C50 C51 -31.8(3) . . . . ?
N8 C53 C50 C49 145.1(2) . . . . ?
N9 C60 C57 C58 -50.9(3) . . . . ?
N9 C60 C57 C56 125.5(3) . . . . ?
N10 C60 C57 C58 131.4(3) . . . . ?
N10 C60 C57 C56 -52.2(3) . . . . ?
C54 N6 C47 C48 130.9(2) . . . . ?
C54 N6 C47 C52 -49.2(3) . . . . ?
C54 N6 C44 C45 -36.3(3) . . . . ?
C54 N6 C44 C46 145.9(2) . . . 2_767 ?
C54 C55 C56 C57 -1.3(3) . . . . ?
C47 N6 C54 C55 -27.6(3) . . . . ?
C47 N6 C54 C59 151.3(2) . . . . ?
C47 N6 C44 C45 139.3(2) . . . . ?
C47 N6 C44 C46 -38.4(3) . . . 2_767 ?
C47 C48 C49 C50 0.9(4) . . . . ?
C44 N6 C54 C55 148.0(2) . . . . ?
C44 N6 C54 C59 -33.1(3) . . . . ?
C44 N6 C47 C48 -44.9(3) . . . . ?
C44 N6 C47 C52 135.0(2) . . . . ?
C44 C45 C46 C44 -0.6(4) . . . 2_767 ?
C55 C54 C59 C58 2.7(3) . . . . ?
C55 C56 C57 C58 2.2(3) . . . . ?
C55 C56 C57 C60 -174.3(2) . . . . ?
C46 C45 C44 N6 -177.11(19) . . . . ?
C46 C45 C44 C46 0.6(3) . . . 2_767 ?
C51 C50 C49 C48 -0.4(4) . . . . ?
C48 C47 C52 C51 1.2(3) . . . . ?
C52 C47 C48 C49 -1.4(4) . . . . ?
C52 C51 C50 C53 177.2(2) . . . . ?
C52 C51 C50 C49 0.3(3) . . . . ?
C53 C50 C49 C48 -177.4(2) . . . . ?
C50 C51 C52 C47 -0.7(3) . . . . ?
C57 C58 C59 C54 -1.9(3) . . . . ?
C59 C54 C55 C56 -1.1(3) . . . . ?
C59 C58 C57 C60 175.8(2) . . . . ?
C59 C58 C57 C56 -0.6(3) . . . . ?
N1 C27 C28 C29 179.2(2) . . . . ?
N1 C37 C42 C41 177.6(2) . . . . ?
N1 C37 C38 C39 -176.9(3) . . . . ?
N1 C30 C31 C32 -178.7(2) . . . . ?
N1 C30 C35 C34 -179.5(2) . . . . ?
N3 C36 C33 C32 130.6(3) . . . . ?
N3 C36 C33 C34 -49.3(3) . . . . ?
N2 C36 C33 C32 -49.1(3) . . . . ?
N2 C36 C33 C34 130.9(3) . . . . ?
C27 N1 C37 C42 125.1(2) . . . . ?
C27 N1 C37 C38 -55.9(3) . . . . ?
C27 N1 C30 C31 -30.6(3) . . . . ?
C27 N1 C30 C35 150.4(2) . . . . ?
C27 C29 C28 C27 0.0(4) 2_666 . . . ?
C29 C27 C28 C29 0.0(4) 2_666 . . . ?
C37 N1 C27 C29 -37.3(3) . . . 2_666 ?
C37 N1 C27 C28 143.5(2) . . . . ?
C37 N1 C30 C31 152.1(2) . . . . ?
C37 N1 C30 C35 -26.9(3) . . . . ?
C37 C42 C41 C40 -0.2(3) . . . . ?
C37 C38 C39 C40 -1.1(5) . . . . ?
C30 N1 C27 C29 145.4(2) . . . 2_666 ?
C30 N1 C27 C28 -33.8(3) . . . . ?
C30 N1 C37 C42 -57.6(3) . . . . ?
C30 N1 C37 C38 121.5(3) . . . . ?
C30 C31 C32 C33 -1.4(4) . . . . ?
C30 C35 C34 C33 -2.2(3) . . . . ?
C42 C37 C38 C39 2.1(4) . . . . ?
C31 C30 C35 C34 1.5(3) . . . . ?
C31 C32 C33 C36 -179.2(2) . . . . ?
C31 C32 C33 C34 0.7(4) . . . . ?
C35 C30 C31 C32 0.3(3) . . . . ?
C35 C34 C33 C36 -178.9(2) . . . . ?
C35 C34 C33 C32 1.1(3) . . . . ?
C43 C40 C41 C42 -177.0(2) . . . . ?
C43 C40 C39 C38 177.7(3) . . . . ?
C41 C40 C43 N4 -35.1(4) . . . . ?
C41 C40 C43 N5 145.1(3) . . . . ?
C41 C40 C39 C38 -0.6(5) . . . . ?
C38 C37 C42 C41 -1.5(4) . . . . ?
C39 C40 C43 N4 146.6(3) . . . . ?
C39 C40 C43 N5 -33.2(4) . . . . ?
C39 C40 C41 C42 1.2(4) . . . . ?
